data_7214726
loop_
_publ_author_name
'Qin, Jie'
'Qin, Na'
'Geng, Cui-Hong'
'Ma, Jian-Ping'
'Liu, Qi-Kui'
'Wu, Dan'
'Zhao, Chao-Wei'
'Dong, Yu-Bin'

_publ_section_title
;
 Coordination polymer-templated photoinduced [2 + 2] dimerization of
 pyridine-based derivative
;
_journal_issue 24
_journal_name_full CrystEngComm
_journal_page_first 8499
_journal_paper_doi 10.1039/c2ce25561h
_journal_volume 14
_journal_year 2012
_chemical_formula_sum 'C30 H24 Cd N4 O8'
_chemical_formula_weight 680.93
_chemical_name_systematic
;
?
;
_space_group_IT_number 2
_symmetry_cell_setting triclinic
_symmetry_space_group_name_Hall '-P 1'
_symmetry_space_group_name_H-M 'P -1'
_atom_sites_solution_hydrogens geom
_atom_sites_solution_primary direct
_atom_sites_solution_secondary difmap
_audit_creation_method SHELXL-97
_cell_angle_alpha 106.032(2)
_cell_angle_beta 104.659(2)
_cell_angle_gamma 107.781(3)
_cell_formula_units_Z 1
_cell_length_a 8.5836(18)
_cell_length_b 9.657(2)
_cell_length_c 9.767(2)
_cell_measurement_reflns_used 2543
_cell_measurement_temperature 298(2)
_cell_measurement_theta_max 27.932
_cell_measurement_theta_min 2.398
_cell_volume 688.8(2)
_computing_cell_refinement 'Bruker SMART'
_computing_data_collection 'Bruker SMART'
_computing_data_reduction 'Bruker SAINT'
_computing_molecular_graphics 'Bruker SHELXTL'
_computing_publication_material 'Bruker SHELXTL'
_computing_structure_refinement 'SHELXL-97 (Sheldrick, 1997)'
_computing_structure_solution 'SHELXS-97 (Sheldrick, 1990)'
_diffrn_ambient_temperature 298(2)
_diffrn_measured_fraction_theta_full 0.977
_diffrn_measured_fraction_theta_max 0.977
_diffrn_measurement_device_type 'CCD area detector'
_diffrn_measurement_method 'phi and omega scans'
_diffrn_radiation_monochromator graphite
_diffrn_radiation_source 'fine-focus sealed tube'
_diffrn_radiation_type MoK\a
_diffrn_radiation_wavelength 0.71073
_diffrn_reflns_av_R_equivalents 0.0160
_diffrn_reflns_av_sigmaI/netI 0.0349
_diffrn_reflns_limit_h_max 9
_diffrn_reflns_limit_h_min -10
_diffrn_reflns_limit_k_max 11
_diffrn_reflns_limit_k_min -11
_diffrn_reflns_limit_l_max 11
_diffrn_reflns_limit_l_min -9
_diffrn_reflns_number 3627
_diffrn_reflns_theta_full 25.50
_diffrn_reflns_theta_max 25.50
_diffrn_reflns_theta_min 2.33
_exptl_absorpt_coefficient_mu 0.853
_exptl_absorpt_correction_T_max 0.8755
_exptl_absorpt_correction_T_min 0.8615
_exptl_absorpt_correction_type multi-scan
_exptl_absorpt_process_details sadabs
_exptl_crystal_colour colourless
_exptl_crystal_density_diffrn 1.642
_exptl_crystal_density_method 'not measured'
_exptl_crystal_description block
_exptl_crystal_F_000 344
_exptl_crystal_size_max 0.18
_exptl_crystal_size_mid 0.18
_exptl_crystal_size_min 0.16
_refine_diff_density_max 0.597
_refine_diff_density_min -0.379
_refine_diff_density_rms 0.079
_refine_ls_extinction_method none
_refine_ls_goodness_of_fit_ref 1.088
_refine_ls_hydrogen_treatment constr
_refine_ls_matrix_type full
_refine_ls_number_parameters 196
_refine_ls_number_reflns 2505
_refine_ls_number_restraints 0
_refine_ls_restrained_S_all 1.088
_refine_ls_R_factor_all 0.0310
_refine_ls_R_factor_gt 0.0303
_refine_ls_shift/su_max 0.000
_refine_ls_shift/su_mean 0.000
_refine_ls_structure_factor_coef Fsqd
_refine_ls_weighting_details 'calc w=1/[\s^2^(Fo^2^)+(0.0387P)^2^+0.3848P] where P=(Fo^2^+2Fc^2^)/3'
_refine_ls_weighting_scheme calc
_refine_ls_wR_factor_gt 0.0763
_refine_ls_wR_factor_ref 0.0767
_reflns_number_gt 2462
_reflns_number_total 2505
_reflns_threshold_expression >2sigma(I)
_cod_data_source_file c2ce25561h.txt
_cod_data_source_block 4
_cod_depositor_comments
;
The following automatic conversions were performed:

'_symmetry_cell_setting' value 'Triclinic' changed to 'triclinic'
according to
/usr/data/users/saulius/automatic-downloads/retrospective/RSC/lib/dictionaries/cif_core.dic
dictionary named 'cif_core.dic' version 2.4.2 from 2011-04-26.

Automatic conversion script
Id: cif_fix_values 2281 2013-09-26 08:29:07Z andrius 
;
_cod_original_sg_symbol_H-M P-1
_cod_database_code 7214726

loop_
_symmetry_equiv_pos_as_xyz
'x, y, z'
'-x, -y, -z'

loop_
_atom_site_label
_atom_site_type_symbol
_atom_site_fract_x
_atom_site_fract_y
_atom_site_fract_z
_atom_site_U_iso_or_equiv
_atom_site_adp_type
_atom_site_occupancy
_atom_site_symmetry_multiplicity
_atom_site_calc_flag
_atom_site_refinement_flags
C1 C 0.5965(4) 0.8835(4) 0.7906(3) 0.0345(6) Uani 1 1 d .
C2 C 0.4539(3) 0.9016(3) 0.6776(3) 0.0312(6) Uani 1 1 d .
C3 C 0.3911(4) 1.0097(3) 0.7265(3) 0.0336(6) Uani 1 1 d .
H3 H 0.4430 1.0789 0.8287 0.040 Uiso 1 1 calc R
C4 C 0.2458(4) 1.0213(3) 0.6252(3) 0.0316(6) Uani 1 1 d .
C5 C 0.2463(3) 0.8133(3) 0.4174(3) 0.0305(6) Uani 1 1 d .
C6 C 0.1735(4) 0.7181(4) 0.2617(3) 0.0379(6) Uani 1 1 d .
H6 H 0.0835 0.7294 0.1955 0.045 Uiso 1 1 calc R
C7 C 0.2350(4) 0.6080(4) 0.2070(4) 0.0444(7) Uani 1 1 d .
H7 H 0.1865 0.5444 0.1032 0.053 Uiso 1 1 calc R
C8 C 0.3704(4) 0.5899(4) 0.3056(4) 0.0465(8) Uani 1 1 d .
H8 H 0.4118 0.5149 0.2674 0.056 Uiso 1 1 calc R
C9 C 0.4415(4) 0.6830(4) 0.4583(4) 0.0408(7) Uani 1 1 d .
H9 H 0.5306 0.6698 0.5236 0.049 Uiso 1 1 calc R
C10 C 0.3826(3) 0.7978(3) 0.5181(3) 0.0307(6) Uani 1 1 d .
C11 C 1.0906(4) 1.2309(3) 1.3418(3) 0.0356(6) Uani 1 1 d .
H11 H 1.1603 1.1764 1.3623 0.043 Uiso 1 1 calc R
C12 C 1.1001(4) 1.3516(4) 1.4626(3) 0.0374(6) Uani 1 1 d .
H12 H 1.1756 1.3776 1.5614 0.045 Uiso 1 1 calc R
C13 C 0.9968(4) 1.4345(3) 1.4365(3) 0.0302(6) Uani 1 1 d .
C14 C 0.8865(4) 1.3873(4) 1.2866(3) 0.0394(7) Uani 1 1 d .
H14 H 0.8130 1.4379 1.2633 0.047 Uiso 1 1 calc R
C15 C 0.8853(4) 1.2652(4) 1.1712(3) 0.0404(7) Uani 1 1 d .
H15 H 0.8103 1.2358 1.0713 0.049 Uiso 1 1 calc R
N1 N 0.1835(3) 0.9228(3) 0.4757(3) 0.0324(5) Uani 1 1 d .
H1 H 0.0984 0.9293 0.4125 0.039 Uiso 1 1 calc R
N2 N 0.9870(3) 1.1879(3) 1.1971(3) 0.0328(5) Uani 1 1 d .
O1 O 0.7480(3) 0.9864(3) 0.8365(2) 0.0400(5) Uani 1 1 d .
O2 O 0.5514(3) 0.7672(3) 0.8240(3) 0.0699(8) Uani 1 1 d .
O3 O 0.1753(3) 1.1125(3) 0.6675(2) 0.0395(5) Uani 1 1 d .
O4 O 0.8289(3) 0.7873(2) 1.0447(2) 0.0383(5) Uani 1 1 d .
H4A H 0.7269 0.7599 0.9744 0.057 Uiso 1 1 d R
H4B H 0.8236 0.8220 1.1335 0.057 Uiso 1 1 d R
Cd1 Cd 1.0000 1.0000 1.0000 0.02850(11) Uani 1 2 d S

loop_
_atom_site_aniso_label
_atom_site_aniso_U_11
_atom_site_aniso_U_22
_atom_site_aniso_U_33
_atom_site_aniso_U_23
_atom_site_aniso_U_13
_atom_site_aniso_U_12
C1 0.0318(15) 0.0404(17) 0.0289(13) 0.0097(12) 0.0041(12) 0.0205(13)
C2 0.0231(13) 0.0368(15) 0.0322(14) 0.0153(12) 0.0042(11) 0.0131(11)
C3 0.0298(14) 0.0400(16) 0.0266(13) 0.0101(12) 0.0028(11) 0.0169(12)
C4 0.0290(14) 0.0353(15) 0.0318(14) 0.0140(12) 0.0092(11) 0.0149(12)
C5 0.0266(13) 0.0342(15) 0.0319(14) 0.0153(12) 0.0089(11) 0.0127(11)
C6 0.0378(16) 0.0403(16) 0.0299(14) 0.0128(13) 0.0042(12) 0.0157(13)
C7 0.0477(18) 0.0425(18) 0.0345(15) 0.0070(14) 0.0114(14) 0.0175(15)
C8 0.0488(19) 0.0421(18) 0.0500(19) 0.0115(15) 0.0185(16) 0.0255(15)
C9 0.0351(15) 0.0432(17) 0.0457(17) 0.0153(14) 0.0104(13) 0.0229(14)
C10 0.0248(13) 0.0341(15) 0.0329(14) 0.0140(12) 0.0078(11) 0.0126(11)
C11 0.0385(16) 0.0362(16) 0.0325(14) 0.0072(12) 0.0130(12) 0.0210(13)
C12 0.0420(16) 0.0393(16) 0.0282(14) 0.0057(12) 0.0095(12) 0.0222(13)
C13 0.0326(14) 0.0255(13) 0.0304(14) 0.0060(11) 0.0143(11) 0.0112(11)
C14 0.0429(17) 0.0386(16) 0.0364(15) 0.0051(13) 0.0113(13) 0.0269(14)
C15 0.0425(17) 0.0410(17) 0.0306(14) 0.0024(13) 0.0069(13) 0.0231(14)
N1 0.0306(12) 0.0398(13) 0.0271(11) 0.0140(10) 0.0038(9) 0.0192(10)
N2 0.0343(12) 0.0291(12) 0.0325(12) 0.0046(10) 0.0128(10) 0.0157(10)
O1 0.0297(11) 0.0411(12) 0.0397(11) 0.0111(9) -0.0002(9) 0.0165(9)
O2 0.0415(14) 0.0738(19) 0.0865(19) 0.0542(17) -0.0032(13) 0.0142(13)
O3 0.0376(11) 0.0487(13) 0.0343(10) 0.0121(9) 0.0083(9) 0.0278(10)
O4 0.0388(11) 0.0432(12) 0.0324(10) 0.0133(9) 0.0080(9) 0.0211(9)
Cd1 0.02653(16) 0.03082(17) 0.02256(16) 0.00164(11) 0.00386(11) 0.01638(12)

loop_
_atom_type_symbol
_atom_type_description
_atom_type_scat_dispersion_real
_atom_type_scat_dispersion_imag
_atom_type_scat_source
C C 0.0033 0.0016 'International Tables Vol C Tables 4.2.6.8 and 6.1.1.4'
H H 0.0000 0.0000 'International Tables Vol C Tables 4.2.6.8 and 6.1.1.4'
N N 0.0061 0.0033 'International Tables Vol C Tables 4.2.6.8 and 6.1.1.4'
O O 0.0106 0.0060 'International Tables Vol C Tables 4.2.6.8 and 6.1.1.4'
Cd Cd -0.8075 1.2024 'International Tables Vol C Tables 4.2.6.8 and 6.1.1.4'

loop_
_geom_angle_atom_site_label_1
_geom_angle_atom_site_label_2
_geom_angle_atom_site_label_3
_geom_angle
_geom_angle_site_symmetry_1
_geom_angle_site_symmetry_3
O2 C1 O1 127.0(3) . .
O2 C1 C2 116.9(3) . .
O1 C1 C2 116.0(3) . .
C3 C2 C10 120.6(2) . .
C3 C2 C1 120.2(2) . .
C10 C2 C1 119.2(2) . .
C2 C3 C4 121.8(3) . .
C2 C3 H3 119.1 . .
C4 C3 H3 119.1 . .
O3 C4 N1 120.1(2) . .
O3 C4 C3 124.0(3) . .
N1 C4 C3 115.8(2) . .
N1 C5 C6 120.6(2) . .
N1 C5 C10 118.7(2) . .
C6 C5 C10 120.7(3) . .
C7 C6 C5 119.6(3) . .
C7 C6 H6 120.2 . .
C5 C6 H6 120.2 . .
C6 C7 C8 120.7(3) . .
C6 C7 H7 119.7 . .
C8 C7 H7 119.7 . .
C9 C8 C7 119.7(3) . .
C9 C8 H8 120.1 . .
C7 C8 H8 120.1 . .
C8 C9 C10 121.1(3) . .
C8 C9 H9 119.4 . .
C10 C9 H9 119.4 . .
C9 C10 C5 118.2(3) . .
C9 C10 C2 123.9(2) . .
C5 C10 C2 117.9(2) . .
N2 C11 C12 123.6(3) . .
N2 C11 H11 118.2 . .
C12 C11 H11 118.2 . .
C11 C12 C13 119.8(3) . .
C11 C12 H12 120.1 . .
C13 C12 H12 120.1 . .
C14 C13 C12 116.5(2) . .
C14 C13 C13 122.0(3) . 2_788
C12 C13 C13 121.5(3) . 2_788
C15 C14 C13 120.2(3) . .
C15 C14 H14 119.9 . .
C13 C14 H14 119.9 . .
N2 C15 C14 122.8(3) . .
N2 C15 H15 118.6 . .
C14 C15 H15 118.6 . .
C4 N1 C5 125.1(2) . .
C4 N1 H1 117.5 . .
C5 N1 H1 117.5 . .
C11 N2 C15 117.1(2) . .
C11 N2 Cd1 120.87(18) . .
C15 N2 Cd1 121.89(19) . .
C1 O1 Cd1 127.41(19) . .
Cd1 O4 H4A 99.7 . .
Cd1 O4 H4B 109.0 . .
H4A O4 H4B 109.3 . .
O1 Cd1 O1 180.000(1) . 2_777
O1 Cd1 N2 90.00(8) . 2_777
O1 Cd1 N2 90.00(8) 2_777 2_777
O1 Cd1 N2 90.00(8) . .
O1 Cd1 N2 90.00(8) 2_777 .
N2 Cd1 N2 180.000(1) 2_777 .
O1 Cd1 O4 90.94(7) . 2_777
O1 Cd1 O4 89.06(7) 2_777 2_777
N2 Cd1 O4 94.00(8) 2_777 2_777
N2 Cd1 O4 86.00(8) . 2_777
O1 Cd1 O4 89.06(7) . .
O1 Cd1 O4 90.94(7) 2_777 .
N2 Cd1 O4 86.00(8) 2_777 .
N2 Cd1 O4 94.00(8) . .
O4 Cd1 O4 180.0 2_777 .

loop_
_geom_bond_atom_site_label_1
_geom_bond_atom_site_label_2
_geom_bond_distance
_geom_bond_site_symmetry_2
C1 O2 1.232(4) .
C1 O1 1.245(4) .
C1 C2 1.517(3) .
C2 C3 1.345(4) .
C2 C10 1.444(4) .
C3 C4 1.439(4) .
C3 H3 0.9300 .
C4 O3 1.250(3) .
C4 N1 1.360(4) .
C5 N1 1.380(4) .
C5 C6 1.394(4) .
C5 C10 1.401(4) .
C6 C7 1.366(4) .
C6 H6 0.9300 .
C7 C8 1.400(5) .
C7 H7 0.9300 .
C8 C9 1.367(4) .
C8 H8 0.9300 .
C9 C10 1.400(4) .
C9 H9 0.9300 .
C11 N2 1.332(4) .
C11 C12 1.375(4) .
C11 H11 0.9300 .
C12 C13 1.388(4) .
C12 H12 0.9300 .
C13 C14 1.384(4) .
C13 C13 1.482(5) 2_788
C14 C15 1.383(4) .
C14 H14 0.9300 .
C15 N2 1.332(4) .
C15 H15 0.9300 .
N1 H1 0.8600 .
N2 Cd1 2.305(2) .
O1 Cd1 2.2820(19) .
O4 Cd1 2.354(2) .
O4 H4A 0.8732 .
O4 H4B 0.8575 .
Cd1 O1 2.2820(19) 2_777
Cd1 N2 2.305(2) 2_777
Cd1 O4 2.354(2) 2_777

loop_
_geom_hbond_atom_site_label_D
_geom_hbond_atom_site_label_H
_geom_hbond_atom_site_label_A
_geom_hbond_distance_DH
_geom_hbond_distance_HA
_geom_hbond_distance_DA
_geom_hbond_angle_DHA
_geom_hbond_site_symmetry_A
O4 H4B O3 0.86 1.87 2.722(3) 174.6 2_677
N1 H1 O3 0.86 2.15 2.911(3) 147.8 2_576
O4 H4A O1 0.87 2.85 3.252(3) 109.6 .
O4 H4A O2 0.87 1.85 2.692(3) 160.5 .

loop_
_geom_torsion_atom_site_label_1
_geom_torsion_atom_site_label_2
_geom_torsion_atom_site_label_3
_geom_torsion_atom_site_label_4
_geom_torsion
_geom_torsion_site_symmetry_1
_geom_torsion_site_symmetry_4
O2 C1 C2 C3 105.7(4) . .
O1 C1 C2 C3 -76.1(4) . .
O2 C1 C2 C10 -72.2(4) . .
O1 C1 C2 C10 106.0(3) . .
C10 C2 C3 C4 3.3(4) . .
C1 C2 C3 C4 -174.7(3) . .
C2 C3 C4 O3 174.9(3) . .
C2 C3 C4 N1 -3.8(4) . .
N1 C5 C6 C7 -178.6(3) . .
C10 C5 C6 C7 0.3(5) . .
C5 C6 C7 C8 0.0(5) . .
C6 C7 C8 C9 0.2(5) . .
C7 C8 C9 C10 -0.7(5) . .
C8 C9 C10 C5 1.0(5) . .
C8 C9 C10 C2 -179.0(3) . .
N1 C5 C10 C9 178.1(3) . .
C6 C5 C10 C9 -0.8(4) . .
N1 C5 C10 C2 -1.9(4) . .
C6 C5 C10 C2 179.2(3) . .
C3 C2 C10 C9 179.7(3) . .
C1 C2 C10 C9 -2.4(4) . .
C3 C2 C10 C5 -0.3(4) . .
C1 C2 C10 C5 177.6(3) . .
N2 C11 C12 C13 0.6(5) . .
C11 C12 C13 C14 0.8(4) . .
C11 C12 C13 C13 -179.9(3) . 2_788
C12 C13 C14 C15 -1.1(5) . .
C13 C13 C14 C15 179.6(3) 2_788 .
C13 C14 C15 N2 0.2(5) . .
O3 C4 N1 C5 -177.3(3) . .
C3 C4 N1 C5 1.5(4) . .
C6 C5 N1 C4 -179.8(3) . .
C10 C5 N1 C4 1.3(4) . .
C12 C11 N2 C15 -1.6(5) . .
C12 C11 N2 Cd1 174.1(2) . .
C14 C15 N2 C11 1.2(5) . .
C14 C15 N2 Cd1 -174.5(2) . .
O2 C1 O1 Cd1 -0.2(5) . .
C2 C1 O1 Cd1 -178.12(17) . .
C1 O1 Cd1 O1 35(100) . 2_777
C1 O1 Cd1 N2 78.3(2) . 2_777
C1 O1 Cd1 N2 -101.7(2) . .
C1 O1 Cd1 O4 172.3(2) . 2_777
C1 O1 Cd1 O4 -7.7(2) . .
C11 N2 Cd1 O1 168.5(2) . .
C15 N2 Cd1 O1 -16.0(2) . .
C11 N2 Cd1 O1 -11.5(2) . 2_777
C15 N2 Cd1 O1 164.0(2) . 2_777
C11 N2 Cd1 N2 -41(100) . 2_777
C15 N2 Cd1 N2 134(100) . 2_777
C11 N2 Cd1 O4 -100.6(2) . 2_777
C15 N2 Cd1 O4 74.9(2) . 2_777
C11 N2 Cd1 O4 79.4(2) . .
C15 N2 Cd1 O4 -105.1(2) . .
